data_2200852
loop_
_publ_author_name
'Hansen, Lars Kr.'
'Bayer, Annette'
'Gautun, Odd R.'

_publ_section_title
;(1<i>R</i>*,3<i>R</i>*,6<i>S</i>*)-3,6-Dihydro-3,6-dimethyl-2-(toluene-4-sulfonyl)-1\l^4^,2-thiazine
 1-oxide
;
_journal_issue 2
_journal_name_full 'Acta Crystallographica Section E'
_journal_page_first o198
_journal_page_last o199
_journal_paper_doi 10.1107/S1600536802001320
_journal_volume 58
_journal_year 2002
_chemical_formula_iupac 'C13 H17 N O3 S2'
_chemical_formula_moiety 'C13 H17 N O3 S2'
_chemical_formula_sum 'C13 H17 N O3 S2'
_chemical_formula_weight 299.40
_chemical_name_systematic
;
 ?
;
_space_group_IT_number 14
_symmetry_cell_setting monoclinic
_symmetry_space_group_name_Hall '-P 2yn'
_symmetry_space_group_name_H-M 'P 1 21/n 1'
_atom_sites_solution_hydrogens geom
_atom_sites_solution_primary direct
_atom_sites_solution_secondary difmap
_audit_creation_method SHELXL-97
_cell_angle_alpha 90.00
_cell_angle_beta 103.610(14)
_cell_angle_gamma 90.00
_cell_formula_units_Z 4
_cell_length_a 9.8136(16)
_cell_length_b 12.485(2)
_cell_length_c 11.9359(19)
_cell_measurement_reflns_used 25
_cell_measurement_temperature 298(2)
_cell_measurement_theta_max 18
_cell_measurement_theta_min 12
_cell_volume 1421.4(4)
_computing_cell_refinement 'CELDIM in CAD-4-PC Software'
_computing_data_collection 'CAD-4-PC Software (Enraf-Nonius, 1992)'
_computing_data_reduction 'XCAD4 (McArdle & Higgins, 1995)'
_computing_molecular_graphics 'ORTEX (McArdle, 1995)'
_computing_publication_material 'OSCAIL (McArdle, 1993)'
_computing_structure_refinement 'SHELXL97 (Sheldrick, 1997)'
_computing_structure_solution 'SHELXS97 (Sheldrick, 1997)'
_diffrn_ambient_temperature 298(2)
_diffrn_measured_fraction_theta_full .909
_diffrn_measured_fraction_theta_max .909
_diffrn_measurement_device_type 'Enraf-Nonius CAD-4'
_diffrn_measurement_method \w--2\q
_diffrn_radiation_monochromator graphite
_diffrn_radiation_source 'fine-focus sealed tube'
_diffrn_radiation_type MoK\a
_diffrn_radiation_wavelength .71069
_diffrn_reflns_av_R_equivalents .0109
_diffrn_reflns_av_sigmaI/netI .0155
_diffrn_reflns_limit_h_max 9
_diffrn_reflns_limit_h_min 0
_diffrn_reflns_limit_k_max 14
_diffrn_reflns_limit_k_min 0
_diffrn_reflns_limit_l_max 13
_diffrn_reflns_limit_l_min -14
_diffrn_reflns_number 2478
_diffrn_reflns_theta_full 25.00
_diffrn_reflns_theta_max 25.00
_diffrn_reflns_theta_min 2.40
_diffrn_standards_decay_% 2
_diffrn_standards_interval_time 120
_diffrn_standards_number 3
_exptl_absorpt_coefficient_mu .377
_exptl_absorpt_correction_T_max .893
_exptl_absorpt_correction_T_min .828
_exptl_absorpt_correction_type psi-scan
_exptl_absorpt_process_details '[McArdle & Daly (1999) (ABSCALC in OSCAIL) and North et al. (1986)]'
_exptl_crystal_colour colourless
_exptl_crystal_density_diffrn 1.399
_exptl_crystal_density_method 'not measured'
_exptl_crystal_description block
_exptl_crystal_F_000 632
_exptl_crystal_size_max .5
_exptl_crystal_size_mid .4
_exptl_crystal_size_min .3
_refine_diff_density_max .287
_refine_diff_density_min -.389
_refine_ls_extinction_method none
_refine_ls_goodness_of_fit_ref 1.020
_refine_ls_hydrogen_treatment constr
_refine_ls_matrix_type full
_refine_ls_number_parameters 175
_refine_ls_number_reflns 2275
_refine_ls_number_restraints 0
_refine_ls_restrained_S_all 1.020
_refine_ls_R_factor_all .0431
_refine_ls_R_factor_gt .0384
_refine_ls_shift/su_max .018
_refine_ls_shift/su_mean .002
_refine_ls_structure_factor_coef Fsqd
_refine_ls_weighting_details 'calc w = 1/[\s^2^(Fo^2^)+(0.0842P)^2^+0.3859P] where P = (Fo^2^+2Fc^2^)/3'
_refine_ls_weighting_scheme calc
_refine_ls_wR_factor_gt .1127
_refine_ls_wR_factor_ref .1171
_reflns_number_gt 1998
_reflns_number_total 2275
_reflns_threshold_expression I>2\s(I)
_cod_data_source_file cf6141.cif
_cod_data_source_block I
_cod_original_cell_volume 1421.3(4)
_cod_original_sg_symbol_H-M 'P 21/n'
_cod_database_code 2200852
_cod_database_fobs_code 2200852

loop_
_symmetry_equiv_pos_as_xyz
'x, y, z'
'x+1/2, -y+1/2, z+1/2'
'-x, -y, -z'
'-x-1/2, y-1/2, -z-1/2'

loop_
_atom_site_label
_atom_site_fract_x
_atom_site_fract_y
_atom_site_fract_z
_atom_site_U_iso_or_equiv
_atom_site_adp_type
_atom_site_calc_flag
_atom_site_refinement_flags
_atom_site_occupancy
_atom_site_disorder_assembly
_atom_site_disorder_group
_atom_site_type_symbol
S1 .14314(6) .42195(4) .15777(4) .0482(2) Uani d . 1 . . S
S2 .23368(6) .26504(4) .02104(4) .0486(2) Uani d . 1 . . S
O2 .3303(2) .17909(12) .05321(14) .0654(5) Uani d . 1 . . O
O3 .08842(19) .24716(14) .01194(15) .0655(5) Uani d . 1 . . O
N1 .28094(18) .36306(13) .11703(13) .0425(4) Uani d . 1 . . N
O1 .1136(2) .36751(15) .25826(15) .0690(5) Uani d . 1 . . O
C1 .2354(3) .54430(18) .2114(2) .0534(6) Uani d . 1 . . C
H1 .1757 .5837 .2524 .069 Uiso calc R 1 . . H
C2 .3679(3) .51861(19) .29735(18) .0561(6) Uani d . 1 . . C
H2 .3963 .5642 .3601 .073 Uiso calc R 1 . . H
C3 .4463(3) .43584(19) .28974(19) .0560(6) Uani d . 1 . . C
H3 .5235 .4250 .3509 .073 Uiso calc R 1 . . H
C4 .4258(2) .35676(17) .19383(18) .0489(5) Uani d . 1 . . C
H4 .4397 .2847 .2271 .064 Uiso calc R 1 . . H
C5 .5347(3) .3759(2) .1246(2) .0675(7) Uani d . 1 . . C
H5A .5193 .4447 .0879 .095 Uiso calc R 1 . . H
H5B .5272 .3212 .0669 .095 Uiso calc R 1 . . H
H5C .6267 .3739 .1750 .095 Uiso calc R 1 . . H
C6 .2498(2) .31580(15) -.11257(16) .0432(5) Uani d . 1 . . C
C7 .3428(2) .27011(17) -.16917(18) .0502(5) Uani d . 1 . . C
H7 .4057 .2179 -.1332 .065 Uiso calc R 1 . . H
C8 .3410(3) .30314(19) -.28020(18) .0541(6) Uani d . 1 . . C
H8 .4040 .2731 -.3185 .070 Uiso calc R 1 . . H
C9 .2478(3) .37961(18) -.33502(17) .0523(6) Uani d . 1 . . C
C10 .1591(3) .42668(19) -.2754(2) .0584(6) Uani d . 1 . . C
H10 .0980 .4803 -.3106 .076 Uiso calc R 1 . . H
C11 .1595(3) .39564(18) -.16447(19) .0534(6) Uani d . 1 . . C
H11 .0995 .4282 -.1250 .069 Uiso calc R 1 . . H
C12 .2417(4) .4098(2) -.4587(2) .0771(8) Uani d . 1 . . C
H12A .3208 .3794 -.4818 .108 Uiso calc R 1 . . H
H12B .2440 .4864 -.4654 .108 Uiso calc R 1 . . H
H12C .1566 .3828 -.5075 .108 Uiso calc R 1 . . H
C13 .2526(3) .6146(2) .1119(3) .0724(8) Uani d . 1 . . C
H13A .2937 .6817 .1413 .101 Uiso calc R 1 . . H
H13B .1626 .6272 .0611 .101 Uiso calc R 1 . . H
H13C .3125 .5794 .0704 .101 Uiso calc R 1 . . H

loop_
_atom_site_aniso_label
_atom_site_aniso_U_11
_atom_site_aniso_U_22
_atom_site_aniso_U_33
_atom_site_aniso_U_12
_atom_site_aniso_U_13
_atom_site_aniso_U_23
S1 .0510(4) .0497(3) .0443(3) -.0041(2) .0118(2) -.0042(2)
S2 .0693(5) .0376(3) .0385(3) -.0082(2) .0119(3) -.00235(19)
O2 .1072(15) .0376(8) .0503(9) .0070(8) .0160(9) .0036(6)
O3 .0748(13) .0687(11) .0547(10) -.0310(9) .0188(8) -.0120(8)
N1 .0504(11) .0407(9) .0349(8) -.0016(7) .0071(7) -.0037(6)
O1 .0841(13) .0745(11) .0575(10) -.0212(10) .0350(9) -.0053(8)
C1 .0637(15) .0438(11) .0543(12) -.0003(10) .0171(11) -.0085(9)
C2 .0658(16) .0582(14) .0427(11) -.0110(12) .0095(10) -.0120(10)
C3 .0617(16) .0600(14) .0394(11) -.0060(11) -.0020(10) .0014(9)
C4 .0558(14) .0441(11) .0420(11) .0048(9) .0019(9) .0056(9)
C5 .0563(16) .0795(17) .0650(15) .0069(13) .0108(12) -.0042(13)
C6 .0532(14) .0389(10) .0355(10) -.0031(9) .0064(9) -.0035(8)
C7 .0596(15) .0458(11) .0431(11) .0055(10) .0082(10) -.0030(9)
C8 .0654(16) .0560(13) .0436(11) -.0020(11) .0179(10) -.0082(10)
C9 .0671(15) .0499(12) .0368(10) -.0128(11) .0062(10) -.0032(9)
C10 .0647(17) .0548(13) .0499(13) .0065(11) .0023(11) .0064(10)
C11 .0588(15) .0545(12) .0462(12) .0100(11) .0111(10) .0009(9)
C12 .115(2) .0752(17) .0377(12) -.0114(16) .0119(13) .0050(12)
C13 .083(2) .0478(13) .0824(18) -.0017(12) .0122(15) .0132(12)

loop_
_atom_type_symbol
_atom_type_description
_atom_type_scat_dispersion_real
_atom_type_scat_dispersion_imag
_atom_type_scat_source
C C .0033 .0016 'International Tables Vol C Tables 4.2.6.8 and 6.1.1.4'
H H .0000 .0000 'International Tables Vol C Tables 4.2.6.8 and 6.1.1.4'
O O .0106 .0060 'International Tables Vol C Tables 4.2.6.8 and 6.1.1.4'
S S .1246 .1234 'International Tables Vol C Tables 4.2.6.8 and 6.1.1.4'
N N .0061 .0033 'International Tables Vol C Tables 4.2.6.8 and 6.1.1.4'

loop_
_geom_angle_atom_site_label_1
_geom_angle_atom_site_label_2
_geom_angle_atom_site_label_3
_geom_angle
O1 S1 N1 110.84(10)
O1 S1 C1 106.28(10)
N1 S1 C1 95.74(10)
O3 S2 O2 119.63(11)
O3 S2 N1 106.25(10)
O2 S2 N1 107.96(9)
O3 S2 C6 106.85(10)
O2 S2 C6 108.68(10)
N1 S2 C6 106.81(9)
C4 N1 S2 116.87(13)
C4 N1 S1 123.24(13)
S2 N1 S1 113.65(10)
C2 C1 C13 115.1(2)
C2 C1 S1 110.13(16)
C13 C1 S1 110.45(17)
C2 C1 H1 106.9
C13 C1 H1 106.9
S1 C1 H1 106.9
C3 C2 C1 123.8(2)
C3 C2 H2 118.1
C1 C2 H2 118.1
C2 C3 C4 127.1(2)
C2 C3 H3 116.4
C4 C3 H3 116.4
C3 C4 N1 111.84(18)
C3 C4 C5 109.2(2)
N1 C4 C5 110.28(18)
C3 C4 H4 108.5
N1 C4 H4 108.5
C5 C4 H4 108.5
C4 C5 H5A 109.5
C4 C5 H5B 109.5
H5A C5 H5B 109.5
C4 C5 H5C 109.5
H5A C5 H5C 109.5
H5B C5 H5C 109.5
C11 C6 C7 120.50(19)
C11 C6 S2 118.86(17)
C7 C6 S2 120.40(16)
C6 C7 C8 119.0(2)
C6 C7 H7 120.5
C8 C7 H7 120.5
C9 C8 C7 121.3(2)
C9 C8 H8 119.4
C7 C8 H8 119.4
C8 C9 C10 118.7(2)
C8 C9 C12 120.4(2)
C10 C9 C12 120.9(2)
C11 C10 C9 121.1(2)
C11 C10 H10 119.5
C9 C10 H10 119.5
C10 C11 C6 119.4(2)
C10 C11 H11 120.3
C6 C11 H11 120.3
C9 C12 H12A 109.5
C9 C12 H12B 109.5
H12A C12 H12B 109.5
C9 C12 H12C 109.5
H12A C12 H12C 109.5
H12B C12 H12C 109.5
C1 C13 H13A 109.5
C1 C13 H13B 109.5
H13A C13 H13B 109.5
C1 C13 H13C 109.5
H13A C13 H13C 109.5
H13B C13 H13C 109.5

loop_
_geom_bond_atom_site_label_1
_geom_bond_atom_site_label_2
_geom_bond_site_symmetry_2
_geom_bond_distance
_geom_bond_publ_flag
S1 O1 . 1.4658(17) ?
S1 N1 . 1.7075(18) ?
S1 C1 . 1.814(2) ?
S2 O3 . 1.4216(19) ?
S2 O2 . 1.4233(17) ?
S2 N1 . 1.6659(16) ?
S2 C6 . 1.757(2) ?
N1 C4 . 1.501(3) ?
C1 C2 . 1.489(3) ?
C1 C13 . 1.517(3) ?
C1 H1 . .980 ?
C2 C3 . 1.304(3) ?
C2 H2 . .930 ?
C3 C4 . 1.489(3) ?
C3 H3 . .930 ?
C4 C5 . 1.517(3) ?
C4 H4 . .980 ?
C5 H5A . .960 ?
C5 H5B . .960 ?
C5 H5C . .960 ?
C6 C11 . 1.380(3) ?
C6 C7 . 1.381(3) ?
C7 C8 . 1.384(3) ?
C7 H7 . .930 ?
C8 C9 . 1.376(3) ?
C8 H8 . .930 ?
C9 C10 . 1.379(3) ?
C9 C12 . 1.511(3) ?
C10 C11 . 1.379(3) ?
C10 H10 . .930 ?
C11 H11 . .930 ?
C12 H12A . .960 ?
C12 H12B . .960 ?
C12 H12C . .960 ?
C13 H13A . .960 ?
C13 H13B . .960 ?
C13 H13C . .960 ?

loop_
_geom_hbond_atom_site_label_D
_geom_hbond_atom_site_label_H
_geom_hbond_atom_site_label_A
_geom_hbond_site_symmetry_A
_geom_hbond_distance_DH
_geom_hbond_distance_HA
_geom_hbond_distance_DA
_geom_hbond_angle_DHA
_geom_hbond_publ_flag
C1 H1 O2 4_666 .98 2.62 3.463(6) 144 yes
C12 H12B O2 4_665 .96 2.66 3.564(6) 158 yes
C2 H2 O3 4_666 .93 2.73 3.612(6) 158 yes
C13 H13A O1 4_666 .96 2.67 3.625(3) 173 yes
C8 H8 O1 2_554 .93 2.70 3.365(6) 130 yes
C12 H12C O1 1_554 .96 2.74 3.358(6) 123 yes
C7 H7 O2 . .93 2.55 2.916(6) 104 yes
C5 H5B O2 . .96 2.60 3.160(6) 117 yes
C4 H4 O2 . .98 2.48 2.806(6) 99 yes

loop_
_geom_torsion_atom_site_label_1
_geom_torsion_atom_site_label_2
_geom_torsion_atom_site_label_3
_geom_torsion_atom_site_label_4
_geom_torsion
O3 S2 N1 C4 144.86(16)
O2 S2 N1 C4 15.38(18)
C6 S2 N1 C4 -101.34(16)
O3 S2 N1 S1 -8.36(13)
O2 S2 N1 S1 -137.84(11)
C6 S2 N1 S1 105.43(12)
O1 S1 N1 C4 -61.10(18)
C1 S1 N1 C4 48.76(17)
O1 S1 N1 S2 90.18(12)
C1 S1 N1 S2 -159.96(11)
O1 S1 C1 C2 59.93(19)
N1 S1 C1 C2 -53.76(17)
O1 S1 C1 C13 -171.87(19)
N1 S1 C1 C13 74.44(19)
C13 C1 C2 C3 -89.4(3)
S1 C1 C2 C3 36.2(3)
C1 C2 C3 C4 4.1(4)
C2 C3 C4 N1 -15.6(3)
C2 C3 C4 C5 106.8(3)
S2 N1 C4 C3 -169.08(15)
S1 N1 C4 C3 -18.6(2)
S2 N1 C4 C5 69.1(2)
S1 N1 C4 C5 -140.43(17)
O3 S2 C6 C11 45.53(19)
O2 S2 C6 C11 175.90(17)
N1 S2 C6 C11 -67.85(19)
O3 S2 C6 C7 -128.86(18)
O2 S2 C6 C7 1.5(2)
N1 S2 C6 C7 117.76(18)
C11 C6 C7 C8 -2.1(3)
S2 C6 C7 C8 172.22(17)
C6 C7 C8 C9 -.6(3)
C7 C8 C9 C10 2.7(3)
C7 C8 C9 C12 -176.4(2)
C8 C9 C10 C11 -2.3(4)
C12 C9 C10 C11 176.8(2)
C9 C10 C11 C6 -.3(4)
C7 C6 C11 C10 2.5(3)
S2 C6 C11 C10 -171.88(18)
